data_4063579
loop_
_publ_author_name
'Yuan, Yuanyuan'
'Wang, Xiufang'
'Li, Yuxue'
'Fan, Liyan'
'Xu, Xin'
'Chen, Yaofeng'
'Li, Guangyu'
'Xia, Wei'

_publ_section_title
;
 Rapid Entry to Functionalized Boratabenzene Complexes through
 Metal-Induced Hydroboration at the Anionic 1-H-Boratabenzene Ligand
;
_journal_issue 16
_journal_name_full Organometallics
_journal_page_first 4330
_journal_paper_doi 10.1021/om200396k
_journal_volume 30
_journal_year 2011
_chemical_formula_sum 'C13 H18 B Rh'
_chemical_formula_weight 287.99
_chemical_name_systematic
; 
 ? 
;
_space_group_IT_number 14
_symmetry_cell_setting monoclinic
_symmetry_space_group_name_Hall '-P 2ybc'
_symmetry_space_group_name_H-M 'P 1 21/c 1'
_atom_sites_solution_hydrogens geom
_atom_sites_solution_primary direct
_atom_sites_solution_secondary difmap
_audit_creation_method SHELXL-97
_cell_angle_alpha 90.00
_cell_angle_beta 106.9650(10)
_cell_angle_gamma 90.00
_cell_formula_units_Z 4
_cell_length_a 8.2543(7)
_cell_length_b 13.3554(12)
_cell_length_c 11.0899(10)
_cell_measurement_reflns_used 3611
_cell_measurement_temperature 293(2)
_cell_measurement_theta_max 28.07
_cell_measurement_theta_min 2.45
_cell_volume 1169.34(18)
_computing_cell_refinement 'Bruker SMART'
_computing_data_collection 'Bruker SMART'
_computing_data_reduction 'Bruker SHELXTL'
_computing_molecular_graphics 'Bruker SHELXTL'
_computing_publication_material 'Bruker SHELXTL'
_computing_structure_refinement 'SHELXL-97 (Sheldrick, 1997)'
_computing_structure_solution 'SHELXS-97 (Sheldrick, 1990)'
_diffrn_ambient_temperature 293(2)
_diffrn_measured_fraction_theta_full 0.996
_diffrn_measured_fraction_theta_max 0.996
_diffrn_measurement_device_type 'CCD area detector'
_diffrn_measurement_method 'phi and omega scans'
_diffrn_radiation_monochromator graphite
_diffrn_radiation_source 'fine-focus sealed tube'
_diffrn_radiation_type MoK\a
_diffrn_radiation_wavelength 0.71073
_diffrn_reflns_av_R_equivalents 0.0300
_diffrn_reflns_av_sigmaI/netI 0.0253
_diffrn_reflns_limit_h_max 10
_diffrn_reflns_limit_h_min -10
_diffrn_reflns_limit_k_max 17
_diffrn_reflns_limit_k_min -15
_diffrn_reflns_limit_l_max 14
_diffrn_reflns_limit_l_min -14
_diffrn_reflns_number 6770
_diffrn_reflns_theta_full 27.00
_diffrn_reflns_theta_max 27.00
_diffrn_reflns_theta_min 2.45
_exptl_absorpt_coefficient_mu 1.422
_exptl_absorpt_correction_T_max 1.0000
_exptl_absorpt_correction_T_min 0.5335
_exptl_absorpt_correction_type empirical
_exptl_absorpt_process_details sadabs
_exptl_crystal_colour yellow
_exptl_crystal_density_diffrn 1.636
_exptl_crystal_density_method 'not measured'
_exptl_crystal_description prismatic
_exptl_crystal_F_000 584
_exptl_crystal_size_max 0.400
_exptl_crystal_size_mid 0.348
_exptl_crystal_size_min 0.271
_refine_diff_density_max 0.616
_refine_diff_density_min -0.938
_refine_diff_density_rms 0.123
_refine_ls_extinction_method none
_refine_ls_goodness_of_fit_ref 1.159
_refine_ls_hydrogen_treatment constr
_refine_ls_matrix_type full
_refine_ls_number_parameters 166
_refine_ls_number_reflns 2539
_refine_ls_number_restraints 154
_refine_ls_restrained_S_all 1.635
_refine_ls_R_factor_all 0.0470
_refine_ls_R_factor_gt 0.0405
_refine_ls_shift/su_max 0.001
_refine_ls_shift/su_mean 0.000
_refine_ls_structure_factor_coef Fsqd
_refine_ls_weighting_details 'calc w=1/[\s^2^(Fo^2^)+(0.0639P)^2^+0.0000P] where P=(Fo^2^+2Fc^2^)/3'
_refine_ls_weighting_scheme calc
_refine_ls_wR_factor_gt 0.1055
_refine_ls_wR_factor_ref 0.1099
_reflns_number_gt 2173
_reflns_number_total 2539
_reflns_threshold_expression >2sigma(I)
_cod_data_source_file om200396k_si_002.cif
_cod_data_source_block cd29642
_cod_depositor_comments
;
The following automatic conversions were performed:

'_symmetry_cell_setting' value 'Monoclinic' changed to 'monoclinic'
according to the built-in table from CIF Core dictionary named
'cif_core.dic' version 2.4.1 from 2010-06-29.

Automatic conversion script
Id: cif_fix_values 1715 2011-07-08 13:25:40Z adriana 
;
_cod_original_sg_symbol_H-M P2(1)/c
_cod_database_code 4063579

loop_
_symmetry_equiv_pos_as_xyz
'x, y, z'
'-x, y+1/2, -z+1/2'
'-x, -y, -z'
'x, -y-1/2, z-1/2'

loop_
_atom_site_label
_atom_site_type_symbol
_atom_site_fract_x
_atom_site_fract_y
_atom_site_fract_z
_atom_site_U_iso_or_equiv
_atom_site_adp_type
_atom_site_occupancy
_atom_site_symmetry_multiplicity
_atom_site_calc_flag
_atom_site_refinement_flags
_atom_site_disorder_assembly
_atom_site_disorder_group
Rh Rh 0.88782(4) 0.12238(3) 0.74655(3) 0.0463(2) Uani 1 1 d . . .
B1 B 1.1377(17) 0.1834(7) 0.8723(10) 0.068(4) Uani 0.50 1 d PGDU A 1
H10A H 1.1371 0.2338 0.9364 0.081 Uiso 0.50 1 calc PR A 1
C1 C 1.1322(16) 0.0823(9) 0.9008(7) 0.068(3) Uani 0.50 1 d PGU A 1
H1A H 1.1264 0.0623 0.9845 0.082 Uiso 0.50 1 calc PRD A 1
C2 C 1.1087(19) 0.0110(6) 0.8060(11) 0.070(3) Uani 0.50 1 d PGU A 1
H2A H 1.0865 -0.0588 0.8235 0.084 Uiso 0.50 1 calc PR A 1
C3 C 1.091(2) 0.0408(9) 0.6827(9) 0.073(3) Uani 0.50 1 d PGU A 1
H3A H 1.0574 -0.0084 0.6143 0.088 Uiso 0.50 1 calc PR A 1
C4 C 1.096(2) 0.1418(10) 0.6542(8) 0.073(3) Uani 0.50 1 d PGU A 1
H4A H 1.0681 0.1632 0.5659 0.088 Uiso 0.50 1 calc PR A 1
C5 C 1.1197(19) 0.2131(6) 0.7490(13) 0.076(4) Uani 0.50 1 d PGU A 1
H5A H 1.1080 0.2844 0.7271 0.091 Uiso 0.50 1 calc PR A 1
B1' B 1.1284(16) 0.2170(6) 0.8307(10) 0.061(3) Uani 0.50 1 d PGU A 2
H10B H 1.1188 0.2828 0.8673 0.073 Uiso 0.50 1 calc PR A 2
C1' C 1.1336(17) 0.1312(8) 0.9027(7) 0.071(4) Uani 0.50 1 d PGU A 2
H1'A H 1.1319 0.1371 0.9904 0.085 Uiso 0.50 1 calc PR A 2
C2' C 1.1196(18) 0.0374(6) 0.8462(11) 0.077(4) Uani 0.50 1 d PGU A 2
H2'A H 1.1104 -0.0225 0.8949 0.092 Uiso 0.50 1 calc PR A 2
C3' C 1.100(2) 0.0295(6) 0.7178(12) 0.076(3) Uani 0.50 1 d PGU A 2
H3'A H 1.0758 -0.0359 0.6762 0.091 Uiso 0.50 1 calc PR A 2
C4' C 1.095(2) 0.1153(9) 0.6459(8) 0.073(3) Uani 0.50 1 d PGU A 2
H4'A H 1.0628 0.1102 0.5538 0.088 Uiso 0.50 1 calc PR A 2
C5' C 1.1091(19) 0.2091(7) 0.7023(10) 0.064(3) Uani 0.50 1 d PGU A 2
H5'A H 1.0842 0.2692 0.6494 0.077 Uiso 0.50 1 calc PR A 2
C6 C 0.6956(8) 0.0181(4) 0.6672(7) 0.078(2) Uani 1 1 d . A .
H6 H 0.7378 -0.0429 0.6375 0.094 Uiso 1 1 calc R . .
C7 C 0.6772(7) 0.0972(4) 0.5842(6) 0.0627(14) Uani 1 1 d . A .
H7 H 0.7076 0.0818 0.5071 0.075 Uiso 1 1 calc R . .
C8 C 0.5380(8) 0.1731(5) 0.5677(6) 0.0750(17) Uani 1 1 d . . .
H8A H 0.5095 0.1994 0.4825 0.090 Uiso 1 1 calc R A .
H8B H 0.4381 0.1399 0.5777 0.090 Uiso 1 1 calc R . .
C9 C 0.5829(9) 0.2578(5) 0.6582(7) 0.086(2) Uani 1 1 d . A .
H9A H 0.4833 0.2767 0.6825 0.104 Uiso 1 1 calc R . .
H9B H 0.6151 0.3148 0.6160 0.104 Uiso 1 1 calc R . .
C10 C 0.7244(8) 0.2351(4) 0.7752(6) 0.0696(16) Uani 1 1 d . A .
H10 H 0.7832 0.2947 0.8181 0.084 Uiso 1 1 calc R . .
C11 C 0.7208(8) 0.1571(6) 0.8547(6) 0.0735(16) Uani 1 1 d . A .
H11 H 0.7783 0.1712 0.9437 0.088 Uiso 1 1 calc R . .
C12 C 0.5765(9) 0.0830(7) 0.8339(7) 0.092(2) Uani 1 1 d . . .
H12A H 0.5733 0.0576 0.9152 0.110 Uiso 1 1 calc R A .
H12B H 0.4707 0.1179 0.7963 0.110 Uiso 1 1 calc R . .
C13 C 0.5880(10) -0.0028(7) 0.7525(7) 0.106(3) Uani 1 1 d . A .
H13A H 0.4749 -0.0206 0.7015 0.127 Uiso 1 1 calc R . .
H13B H 0.6347 -0.0598 0.8054 0.127 Uiso 1 1 calc R . .

loop_
_atom_site_aniso_label
_atom_site_aniso_U_11
_atom_site_aniso_U_22
_atom_site_aniso_U_33
_atom_site_aniso_U_23
_atom_site_aniso_U_13
_atom_site_aniso_U_12
Rh 0.0342(3) 0.0518(3) 0.0516(3) -0.00609(14) 0.01051(19) -0.00144(14)
B1 0.043(5) 0.083(8) 0.071(7) -0.021(6) 0.007(6) -0.015(6)
C1 0.041(5) 0.098(8) 0.058(5) -0.013(5) 0.002(4) -0.001(7)
C2 0.050(5) 0.087(6) 0.072(7) -0.011(5) 0.015(6) 0.017(5)
C3 0.060(5) 0.096(6) 0.064(6) -0.016(5) 0.020(5) 0.019(6)
C4 0.053(5) 0.093(6) 0.079(6) 0.006(5) 0.025(5) 0.002(5)
C5 0.051(5) 0.083(6) 0.086(7) -0.006(5) 0.006(7) -0.013(5)
B1' 0.040(5) 0.068(6) 0.065(7) -0.012(6) 0.001(6) -0.007(5)
C1' 0.043(5) 0.089(8) 0.070(6) -0.020(5) 0.001(5) -0.008(7)
C2' 0.049(5) 0.093(7) 0.079(7) 0.001(6) 0.004(6) 0.007(6)
C3' 0.059(5) 0.091(6) 0.081(6) -0.004(5) 0.023(6) 0.012(5)
C4' 0.056(6) 0.097(7) 0.071(6) -0.012(5) 0.024(5) 0.009(6)
C5' 0.042(5) 0.081(6) 0.073(7) 0.006(5) 0.021(5) -0.013(5)
C6 0.051(4) 0.055(3) 0.109(5) -0.014(3) -0.007(3) -0.005(3)
C7 0.042(3) 0.078(3) 0.060(3) -0.015(3) 0.001(2) 0.004(3)
C8 0.045(3) 0.073(4) 0.094(4) 0.015(3) -0.001(3) 0.009(3)
C9 0.074(5) 0.074(4) 0.120(6) 0.020(4) 0.042(4) 0.030(4)
C10 0.060(4) 0.060(3) 0.094(4) -0.027(3) 0.031(3) -0.003(3)
C11 0.049(4) 0.116(5) 0.058(3) -0.012(3) 0.019(3) -0.007(4)
C12 0.048(4) 0.134(6) 0.099(5) 0.036(5) 0.029(4) -0.003(4)
C13 0.073(5) 0.107(6) 0.119(7) 0.037(5) -0.001(5) -0.036(4)

loop_
_atom_type_symbol
_atom_type_description
_atom_type_scat_dispersion_real
_atom_type_scat_dispersion_imag
_atom_type_scat_source
C C 0.0033 0.0016 'International Tables Vol C Tables 4.2.6.8 and 6.1.1.4'
H H 0.0000 0.0000 'International Tables Vol C Tables 4.2.6.8 and 6.1.1.4'
B B 0.0013 0.0007 'International Tables Vol C Tables 4.2.6.8 and 6.1.1.4'
Rh Rh -1.1178 0.9187 'International Tables Vol C Tables 4.2.6.8 and 6.1.1.4'

loop_
_geom_angle_atom_site_label_1
_geom_angle_atom_site_label_2
_geom_angle_atom_site_label_3
_geom_angle
C6 Rh C10 95.7(3)
C6 Rh C11 81.2(3)
C10 Rh C11 37.8(2)
C6 Rh C7 38.0(2)
C10 Rh C7 80.8(2)
C11 Rh C7 90.4(2)
C6 Rh C2' 107.8(3)
C10 Rh C2' 141.8(4)
C11 Rh C2' 115.9(4)
C7 Rh C2' 135.3(3)
C6 Rh C3' 95.7(4)
C10 Rh C3' 167.8(4)
C11 Rh C3' 149.6(4)
C7 Rh C3' 105.7(4)
C2' Rh C3' 36.3(2)
C6 Rh C1' 139.2(3)
C10 Rh C1' 108.6(3)
C11 Rh C1' 98.1(3)
C7 Rh C1' 170.4(3)
C2' Rh C1' 36.18(18)
C3' Rh C1' 64.7(3)
C6 Rh C5 153.4(4)
C10 Rh C5 101.1(4)
C11 Rh C5 124.2(4)
C7 Rh C5 125.0(4)
C2' Rh C5 70.4(4)
C3' Rh C5 66.7(5)
C1' Rh C5 52.6(4)
C6 Rh C4 117.9(4)
C10 Rh C4 126.3(4)
C11 Rh C4 159.3(4)
C7 Rh C4 100.1(4)
C2' Rh C4 68.0(5)
C3' Rh C4 43.1(5)
C1' Rh C4 73.0(4)
C5 Rh C4 35.8(2)
C6 Rh B1 158.7(4)
C10 Rh B1 99.0(3)
C11 Rh B1 101.3(3)
C7 Rh B1 160.6(4)
C2' Rh B1 51.9(3)
C3' Rh B1 71.3(5)
C1' Rh B1 19.8(3)
C5 Rh B1 35.69(18)
C4 Rh B1 64.1(3)
C6 Rh C3 95.0(4)
C10 Rh C3 161.9(4)
C11 Rh C3 159.5(4)
C7 Rh C3 98.9(3)
C2' Rh C3 46.0(4)
C3' Rh C3 10.2(5)
C1' Rh C3 71.6(4)
C5 Rh C3 64.1(4)
C4 Rh C3 35.7(2)
B1 Rh C3 75.2(3)
C6 Rh C1 123.3(4)
C10 Rh C1 121.1(3)
C11 Rh C1 101.8(3)
C7 Rh C1 156.2(3)
C2' Rh C1 21.3(3)
C3' Rh C1 54.8(4)
C1' Rh C1 16.5(3)
C5 Rh C1 63.8(2)
C4 Rh C1 75.2(3)
B1 Rh C1 35.40(16)
C3 Rh C1 63.5(3)
C1 B1 C5 120.0
C1 B1 Rh 73.0(4)
C5 B1 Rh 71.5(5)
C1 B1 H10A 119.7
C5 B1 H10A 119.7
Rh B1 H10A 119.7
B1 C1 C2 120.0
B1 C1 Rh 71.6(4)
C2 C1 Rh 72.4(5)
B1 C1 H1A 119.6
C2 C1 H1A 119.6
Rh C1 H1A 119.6
C3 C2 C1 120.0
C3 C2 Rh 71.6(5)
C1 C2 Rh 72.4(4)
C3 C2 H2A 119.6
C1 C2 H2A 119.6
Rh C2 H2A 119.6
C4 C3 C2 120.0
C4 C3 Rh 71.4(4)
C2 C3 Rh 73.0(4)
C4 C3 H3A 119.7
C2 C3 H3A 119.7
Rh C3 H3A 119.7
C5 C4 C3 120.0
C5 C4 Rh 72.1(4)
C3 C4 Rh 72.9(4)
C5 C4 H4A 119.7
C3 C4 H4A 119.7
Rh C4 H4A 119.7
C4 C5 B1 120.0
C4 C5 Rh 72.1(5)
B1 C5 Rh 72.9(4)
C4 C5 H5A 119.7
B1 C5 H5A 119.7
Rh C5 H5A 119.7
C1' B1' C5' 120.0
C1' B1' Rh 70.1(4)
C5' B1' Rh 73.5(5)
C1' B1' H10B 119.6
C5' B1' H10B 119.6
Rh B1' H10B 119.6
C2' C1' B1' 120.0
C2' C1' Rh 70.6(5)
B1' C1' Rh 74.5(4)
C2' C1' H1'A 119.7
B1' C1' H1'A 119.7
Rh C1' H1'A 119.7
C1' C2' C3' 120.0
C1' C2' Rh 73.2(4)
C3' C2' Rh 72.8(5)
C1' C2' H2'A 119.8
C3' C2' H2'A 119.8
Rh C2' H2'A 119.8
C2' C3' C4' 120.0
C2' C3' Rh 70.9(4)
C4' C3' Rh 74.4(4)
C2' C3' H3'A 119.8
C4' C3' H3'A 119.8
Rh C3' H3'A 119.8
C5' C4' C3' 120.0
C5' C4' Rh 73.8(4)
C3' C4' Rh 70.0(4)
C5' C4' H4'A 119.6
C3' C4' H4'A 119.6
Rh C4' H4'A 119.6
C4' C5' B1' 120.0
C4' C5' Rh 71.3(5)
B1' C5' Rh 71.7(4)
C4' C5' H5'A 119.5
B1' C5' H5'A 119.5
Rh C5' H5'A 119.5
C7 C6 C13 126.3(6)
C7 C6 Rh 72.2(3)
C13 C6 Rh 111.8(5)
C7 C6 H6 113.1
C13 C6 H6 113.1
Rh C6 H6 113.1
C6 C7 C8 121.9(6)
C6 C7 Rh 69.7(3)
C8 C7 Rh 113.7(4)
C6 C7 H7 114.6
C8 C7 H7 114.6
Rh C7 H7 114.6
C9 C8 C7 113.6(5)
C9 C8 H8A 108.8
C7 C8 H8A 108.8
C9 C8 H8B 108.8
C7 C8 H8B 108.8
H8A C8 H8B 107.7
C8 C9 C10 114.1(5)
C8 C9 H9A 108.7
C10 C9 H9A 108.7
C8 C9 H9B 108.7
C10 C9 H9B 108.7
H9A C9 H9B 107.6
C11 C10 C9 123.5(6)
C11 C10 Rh 71.9(4)
C9 C10 Rh 112.6(4)
C11 C10 H10 113.9
C9 C10 H10 113.9
Rh C10 H10 113.9
C10 C11 C12 124.3(6)
C10 C11 Rh 70.4(3)
C12 C11 Rh 112.5(5)
C10 C11 H11 114.0
C12 C11 H11 114.0
Rh C11 H11 114.0
C13 C12 C11 114.3(6)
C13 C12 H12A 108.7
C11 C12 H12A 108.7
C13 C12 H12B 108.7
C11 C12 H12B 108.7
H12A C12 H12B 107.6
C12 C13 C6 113.4(6)
C12 C13 H13A 108.9
C6 C13 H13A 108.9
C12 C13 H13B 108.9
C6 C13 H13B 108.9
H13A C13 H13B 107.7

loop_
_geom_bond_atom_site_label_1
_geom_bond_atom_site_label_2
_geom_bond_distance
Rh C6 2.102(6)
Rh C10 2.107(5)
Rh C11 2.126(6)
Rh C7 2.134(5)
Rh C2' 2.221(12)
Rh C3' 2.246(16)
Rh C1' 2.254(11)
Rh C5 2.259(13)
Rh C4 2.260(16)
Rh B1 2.277(12)
Rh C3 2.278(15)
Rh C1 2.295(11)
B1 C1 1.3900
B1 C5 1.3900
B1 H10A 0.9800
C1 C2 1.3900
C1 H1A 0.9800
C2 C3 1.3900
C2 H2A 0.9800
C3 C4 1.3900
C3 H3A 0.9800
C4 C5 1.3900
C4 H4A 0.9800
C5 H5A 0.9800
B1' C1' 1.3900
B1' C5' 1.3900
B1' H10B 0.9800
C1' C2' 1.3900
C1' H1'A 0.9800
C2' C3' 1.3900
C2' H2'A 0.9800
C3' C4' 1.3900
C3' H3'A 0.9800
C4' C5' 1.3900
C4' H4'A 0.9800
C5' H5'A 0.9800
C6 C7 1.380(8)
C6 C13 1.500(11)
C6 H6 0.9800
C7 C8 1.503(8)
C7 H7 0.9800
C8 C9 1.486(9)
C8 H8A 0.9700
C8 H8B 0.9700
C9 C10 1.502(10)
C9 H9A 0.9700
C9 H9B 0.9700
C10 C11 1.371(9)
C10 H10 0.9800
C11 C12 1.514(10)
C11 H11 0.9800
C12 C13 1.478(11)
C12 H12A 0.9700
C12 H12B 0.9700
C13 H13A 0.9700
C13 H13B 0.9700

loop_
_geom_torsion_atom_site_label_1
_geom_torsion_atom_site_label_2
_geom_torsion_atom_site_label_3
_geom_torsion_atom_site_label_4
_geom_torsion
C6 Rh B1 C1 -0.4(12)
C10 Rh B1 C1 132.7(5)
C11 Rh B1 C1 94.4(5)
C7 Rh B1 C1 -139.3(10)
C2' Rh B1 C1 -19.7(6)
C3' Rh B1 C1 -55.0(6)
C1' Rh B1 C1 11.9(13)
C5 Rh B1 C1 -130.8(3)
C4 Rh B1 C1 -101.2(3)
C3 Rh B1 C1 -64.9(3)
C6 Rh B1 C5 130.4(12)
C10 Rh B1 C5 -96.4(5)
C11 Rh B1 C5 -134.8(5)
C7 Rh B1 C5 -8.5(10)
C2' Rh B1 C5 111.1(6)
C3' Rh B1 C5 75.8(5)
C1' Rh B1 C5 142.7(13)
C4 Rh B1 C5 29.66(16)
C3 Rh B1 C5 66.0(3)
C1 Rh B1 C5 130.8(3)
C5 B1 C1 C2 0.0
Rh B1 C1 C2 55.9(5)
C5 B1 C1 Rh -55.9(5)
C6 Rh C1 B1 179.8(5)
C10 Rh C1 B1 -57.9(5)
C11 Rh C1 B1 -93.1(5)
C7 Rh C1 B1 147.5(9)
C2' Rh C1 B1 132.9(14)
C3' Rh C1 B1 108.3(7)
C1' Rh C1 B1 -14.2(16)
C5 Rh C1 B1 29.46(17)
C4 Rh C1 B1 65.9(3)
C3 Rh C1 B1 102.1(3)
C6 Rh C1 C2 48.6(6)
C10 Rh C1 C2 170.9(5)
C11 Rh C1 C2 135.7(5)
C7 Rh C1 C2 16.3(9)
C2' Rh C1 C2 1.7(15)
C3' Rh C1 C2 -22.9(8)
C1' Rh C1 C2 -145.4(16)
C5 Rh C1 C2 -101.7(4)
C4 Rh C1 C2 -65.3(3)
B1 Rh C1 C2 -131.2(3)
C3 Rh C1 C2 -29.13(16)
B1 C1 C2 C3 0.0
Rh C1 C2 C3 55.5(4)
B1 C1 C2 Rh -55.5(4)
C6 Rh C2 C3 88.0(5)
C10 Rh C2 C3 -150.2(10)
C11 Rh C2 C3 172.4(5)
C7 Rh C2 C3 56.4(5)
C2' Rh C2 C3 -134(2)
C3' Rh C2 C3 0.5(14)
C1' Rh C2 C3 -119.0(6)
C5 Rh C2 C3 -65.9(3)
C4 Rh C2 C3 -29.44(18)
B1 Rh C2 C3 -102.1(3)
C1 Rh C2 C3 -131.2(2)
C6 Rh C2 C1 -140.8(5)
C10 Rh C2 C1 -19.0(10)
C11 Rh C2 C1 -56.4(5)
C7 Rh C2 C1 -172.4(5)
C2' Rh C2 C1 -3(2)
C3' Rh C2 C1 131.7(14)
C1' Rh C2 C1 12.2(6)
C5 Rh C2 C1 65.3(3)
C4 Rh C2 C1 101.8(3)
B1 Rh C2 C1 29.14(18)
C3 Rh C2 C1 131.2(2)
C1 C2 C3 C4 0.0
Rh C2 C3 C4 55.9(4)
C1 C2 C3 Rh -55.9(4)
C6 Rh C3 C4 133.2(5)
C10 Rh C3 C4 7.6(12)
C11 Rh C3 C4 -148.8(12)
C7 Rh C3 C4 95.1(4)
C2' Rh C3 C4 -116.8(6)
C3' Rh C3 C4 -132(3)
C1' Rh C3 C4 -86.3(4)
C5 Rh C3 C4 -29.65(16)
B1 Rh C3 C4 -66.0(3)
C1 Rh C3 C4 -101.8(3)
C6 Rh C3 C2 -95.9(5)
C10 Rh C3 C2 138.4(12)
C11 Rh C3 C2 -18.0(12)
C7 Rh C3 C2 -134.1(4)
C2' Rh C3 C2 14.1(6)
C3' Rh C3 C2 -1(3)
C1' Rh C3 C2 44.6(4)
C5 Rh C3 C2 101.2(3)
C4 Rh C3 C2 130.9(2)
B1 Rh C3 C2 64.9(3)
C1 Rh C3 C2 29.02(16)
C2 C3 C4 C5 0.0
Rh C3 C4 C5 56.6(4)
C2 C3 C4 Rh -56.6(4)
C6 Rh C4 C5 174.2(5)
C10 Rh C4 C5 52.4(5)
C11 Rh C4 C5 18.6(12)
C7 Rh C4 C5 138.4(4)
C2' Rh C4 C5 -86.7(4)
C3' Rh C4 C5 -119.4(8)
C1' Rh C4 C5 -48.6(4)
B1 Rh C4 C5 -29.54(16)
C3 Rh C4 C5 -130.51(19)
C1 Rh C4 C5 -65.5(3)
C6 Rh C4 C3 -55.3(5)
C10 Rh C4 C3 -177.1(5)
C11 Rh C4 C3 149.1(11)
C7 Rh C4 C3 -91.1(4)
C2' Rh C4 C3 43.9(4)
C3' Rh C4 C3 11.1(8)
C1' Rh C4 C3 82.0(4)
C5 Rh C4 C3 130.51(19)
B1 Rh C4 C3 101.0(3)
C1 Rh C4 C3 65.0(3)
C3 C4 C5 B1 0.0
Rh C4 C5 B1 57.0(4)
C3 C4 C5 Rh -57.0(4)
C1 B1 C5 C4 0.0
Rh B1 C5 C4 -56.7(4)
C1 B1 C5 Rh 56.7(4)
C6 Rh C5 C4 -11.4(9)
C10 Rh C5 C4 -139.4(5)
C11 Rh C5 C4 -172.2(5)
C7 Rh C5 C4 -52.9(5)
C2' Rh C5 C4 79.3(4)
C3' Rh C5 C4 40.4(6)
C1' Rh C5 C4 115.5(5)
B1 Rh C5 C4 130.5(2)
C3 Rh C5 C4 29.53(17)
C1 Rh C5 C4 101.3(3)
C6 Rh C5 B1 -141.9(8)
C10 Rh C5 B1 90.1(5)
C11 Rh C5 B1 57.3(5)
C7 Rh C5 B1 176.6(4)
C2' Rh C5 B1 -51.2(4)
C3' Rh C5 B1 -90.1(5)
C1' Rh C5 B1 -15.0(5)
C4 Rh C5 B1 -130.5(2)
C3 Rh C5 B1 -101.0(3)
C1 Rh C5 B1 -29.23(18)
C6 Rh B1' C1' -59(2)
C10 Rh B1' C1' 117.8(5)
C11 Rh B1' C1' 81.5(4)
C7 Rh B1' C1' -163.3(6)
C2' Rh B1' C1' -29.98(18)
C3' Rh B1' C1' -67.0(3)
C5 Rh B1' C1' -131.3(13)
C4 Rh B1' C1' -109.8(6)
B1 Rh B1' C1' 6.5(17)
C3 Rh B1' C1' -77.4(5)
C1 Rh B1' C1' -10.7(6)
C6 Rh B1' C5' 72(2)
C10 Rh B1' C5' -110.8(5)
C11 Rh B1' C5' -147.1(5)
C7 Rh B1' C5' -31.9(6)
C2' Rh B1' C5' 101.5(4)
C3' Rh B1' C5' 64.5(3)
C1' Rh B1' C5' 131.4(3)
C5 Rh B1' C5' 0.2(13)
C4 Rh B1' C5' 21.6(7)
B1 Rh B1' C5' 138.0(17)
C3 Rh B1' C5' 54.0(6)
C1 Rh B1' C5' 120.8(6)
C5' B1' C1' C2' 0.0
Rh B1' C1' C2' 56.1(5)
C5' B1' C1' Rh -56.1(5)
C6 Rh C1' C2' 37.6(6)
C10 Rh C1' C2' 160.9(5)
C11 Rh C1' C2' 123.5(5)
C7 Rh C1' C2' -30(2)
C3' Rh C1' C2' -30.16(15)
C5 Rh C1' C2' -109.2(6)
C4 Rh C1' C2' -75.7(6)
B1 Rh C1' C2' -135.6(14)
C3 Rh C1' C2' -38.2(7)
C1 Rh C1' C2' 19.5(17)
C6 Rh C1' B1' 168.0(5)
C10 Rh C1' B1' -68.7(4)
C11 Rh C1' B1' -106.1(4)
C7 Rh C1' B1' 100(2)
C2' Rh C1' B1' 130.4(3)
C3' Rh C1' B1' 100.2(3)
C5 Rh C1' B1' 21.2(7)
C4 Rh C1' B1' 54.7(5)
B1 Rh C1' B1' -5.2(14)
C3 Rh C1' B1' 92.1(6)
C1 Rh C1' B1' 149.9(17)
B1' C1' C2' C3' 0.0
Rh C1' C2' C3' 57.9(4)
B1' C1' C2' Rh -57.9(4)
C6 Rh C2' C1' -155.2(4)
C10 Rh C2' C1' -30.1(7)
C11 Rh C2' C1' -66.6(5)
C7 Rh C2' C1' 173.2(5)
C3' Rh C2' C1' 129.8(2)
C5 Rh C2' C1' 52.8(5)
C4 Rh C2' C1' 91.1(6)
B1 Rh C2' C1' 17.5(6)
C3 Rh C2' C1' 125.3(9)
C1 Rh C2' C1' -15.1(12)
C6 Rh C2' C3' 74.9(5)
C10 Rh C2' C3' -159.9(7)
C11 Rh C2' C3' 163.6(5)
C7 Rh C2' C3' 43.4(5)
C1' Rh C2' C3' -129.8(2)
C5 Rh C2' C3' -77.0(5)
C4 Rh C2' C3' -38.7(6)
B1 Rh C2' C3' -112.3(5)
C3 Rh C2' C3' -4.5(9)
C1 Rh C2' C3' -144.9(12)
C1' C2' C3' C4' 0.0
Rh C2' C3' C4' 58.1(4)
C1' C2' C3' Rh -58.1(4)
C6 Rh C3' C2' -112.4(4)
C10 Rh C3' C2' 89.2(19)
C11 Rh C3' C2' -30.2(8)
C7 Rh C3' C2' -149.9(4)
C1' Rh C3' C2' 30.11(16)
C5 Rh C3' C2' 88.3(5)
C4 Rh C3' C2' 122.0(8)
B1 Rh C3' C2' 50.3(4)
C3 Rh C3' C2' 161(4)
C1 Rh C3' C2' 14.8(5)
C6 Rh C3' C4' 117.3(4)
C10 Rh C3' C4' -41.1(19)
C11 Rh C3' C4' -160.4(8)
C7 Rh C3' C4' 79.9(4)
C2' Rh C3' C4' -130.24(19)
C1' Rh C3' C4' -100.1(3)
C5 Rh C3' C4' -42.0(5)
C4 Rh C3' C4' -8.2(8)
B1 Rh C3' C4' -80.0(4)
C3 Rh C3' C4' 31(4)
C1 Rh C3' C4' -115.5(5)
C2' C3' C4' C5' 0.0
Rh C3' C4' C5' 56.4(4)
C2' C3' C4' Rh -56.4(4)
C6 Rh C4' C5' 158.2(4)
C10 Rh C4' C5' 37.4(6)
C11 Rh C4' C5' -7(2)
C7 Rh C4' C5' 121.4(4)
C2' Rh C4' C5' -101.2(3)
C3' Rh C4' C5' -131.3(2)
C1' Rh C4' C5' -64.3(3)
C5 Rh C4' C5' -13.4(6)
C4 Rh C4' C5' 11(3)
B1 Rh C4' C5' -44.5(4)
C3 Rh C4' C5' -142.8(13)
C1 Rh C4' C5' -81.4(4)
C6 Rh C4' C3' -70.5(4)
C10 Rh C4' C3' 168.7(5)
C11 Rh C4' C3' 123.9(19)
C7 Rh C4' C3' -107.3(4)
C2' Rh C4' C3' 30.07(16)
C1' Rh C4' C3' 67.0(3)
C5 Rh C4' C3' 117.9(7)
C4 Rh C4' C3' 142(4)
B1 Rh C4' C3' 86.8(4)
C3 Rh C4' C3' -11.5(12)
C1 Rh C4' C3' 49.9(4)
C3' C4' C5' B1' 0.0
Rh C4' C5' B1' 54.6(4)
C3' C4' C5' Rh -54.6(4)
C1' B1' C5' C4' 0.0
Rh B1' C5' C4' -54.5(4)
C1' B1' C5' Rh 54.5(4)
C6 Rh C5' C4' -34.0(5)
C10 Rh C5' C4' -153.4(5)
C11 Rh C5' C4' 177.9(6)
C7 Rh C5' C4' -67.3(4)
C2' Rh C5' C4' 66.1(4)
C3' Rh C5' C4' 29.26(18)
C1' Rh C5' C4' 102.8(3)
C5 Rh C5' C4' 132(2)
C4 Rh C5' C4' -3.9(13)
B1 Rh C5' C4' 117.6(6)
C3 Rh C5' C4' 18.9(7)
C1 Rh C5' C4' 88.1(4)
C6 Rh C5' B1' -165.9(5)
C10 Rh C5' B1' 74.7(5)
C11 Rh C5' B1' 46.0(6)
C7 Rh C5' B1' 160.8(4)
C2' Rh C5' B1' -65.8(3)
C3' Rh C5' B1' -102.7(3)
C1' Rh C5' B1' -29.12(19)
C5 Rh C5' B1' 0(2)
C4 Rh C5' B1' -135.8(13)
B1 Rh C5' B1' -14.3(6)
C3 Rh C5' B1' -113.0(6)
C1 Rh C5' B1' -43.8(4)
C10 Rh C6 C7 67.2(4)
C11 Rh C6 C7 102.2(4)
C2' Rh C6 C7 -143.3(5)
C3' Rh C6 C7 -108.3(5)
C1' Rh C6 C7 -165.5(5)
C5 Rh C6 C7 -61.8(8)
C4 Rh C6 C7 -69.3(5)
B1 Rh C6 C7 -159.2(9)
C3 Rh C6 C7 -98.0(5)
C1 Rh C6 C7 -159.5(4)
C10 Rh C6 C13 -55.6(5)
C11 Rh C6 C13 -20.6(5)
C7 Rh C6 C13 -122.8(7)
C2' Rh C6 C13 93.9(6)
C3' Rh C6 C13 128.9(6)
C1' Rh C6 C13 71.7(7)
C5 Rh C6 C13 175.4(7)
C4 Rh C6 C13 167.9(6)
B1 Rh C6 C13 78.0(11)
C3 Rh C6 C13 139.1(6)
C1 Rh C6 C13 77.7(6)
C13 C6 C7 C8 -1.5(10)
Rh C6 C7 C8 -106.0(5)
C13 C6 C7 Rh 104.4(7)
C10 Rh C7 C6 -111.6(4)
C11 Rh C7 C6 -75.0(4)
C2' Rh C7 C6 54.0(7)
C3' Rh C7 C6 79.0(5)
C1' Rh C7 C6 78.8(19)
C5 Rh C7 C6 151.2(5)
C4 Rh C7 C6 122.9(5)
B1 Rh C7 C6 157.2(9)
C3 Rh C7 C6 86.7(5)
C1 Rh C7 C6 46.5(9)
C6 Rh C7 C8 117.0(7)
C10 Rh C7 C8 5.3(5)
C11 Rh C7 C8 42.0(5)
C2' Rh C7 C8 171.0(6)
C3' Rh C7 C8 -164.1(6)
C1' Rh C7 C8 -164.2(17)
C5 Rh C7 C8 -91.8(6)
C4 Rh C7 C8 -120.1(6)
B1 Rh C7 C8 -85.8(10)
C3 Rh C7 C8 -156.3(6)
C1 Rh C7 C8 163.5(7)
C6 C7 C8 C9 87.3(8)
Rh C7 C8 C9 7.2(8)
C7 C8 C9 C10 -21.4(9)
C8 C9 C10 C11 -56.8(8)
C8 C9 C10 Rh 25.8(7)
C6 Rh C10 C11 67.7(4)
C7 Rh C10 C11 102.8(4)
C2' Rh C10 C11 -60.8(7)
C3' Rh C10 C11 -133.9(17)
C1' Rh C10 C11 -79.0(5)
C5 Rh C10 C11 -133.1(5)
C4 Rh C10 C11 -161.3(5)
B1 Rh C10 C11 -96.9(5)
C3 Rh C10 C11 -166.8(11)
C1 Rh C10 C11 -67.1(5)
C6 Rh C10 C9 -51.8(5)
C11 Rh C10 C9 -119.5(6)
C7 Rh C10 C9 -16.7(4)
C2' Rh C10 C9 179.7(6)
C3' Rh C10 C9 106.6(17)
C1' Rh C10 C9 161.5(5)
C5 Rh C10 C9 107.4(6)
C4 Rh C10 C9 79.2(6)
B1 Rh C10 C9 143.6(6)
C3 Rh C10 C9 73.7(12)
C1 Rh C10 C9 173.4(5)
C9 C10 C11 C12 1.2(10)
Rh C10 C11 C12 -104.4(7)
C9 C10 C11 Rh 105.6(5)
C6 Rh C11 C10 -111.3(4)
C7 Rh C11 C10 -74.3(4)
C2' Rh C11 C10 143.2(4)
C3' Rh C11 C10 162.4(7)
C1' Rh C11 C10 110.0(5)
C5 Rh C11 C10 60.1(5)
C4 Rh C11 C10 47.0(11)
B1 Rh C11 C10 90.1(5)
C3 Rh C11 C10 168.3(10)
C1 Rh C11 C10 126.3(5)
C6 Rh C11 C12 8.6(5)
C10 Rh C11 C12 119.9(7)
C7 Rh C11 C12 45.6(5)
C2' Rh C11 C12 -96.9(6)
C3' Rh C11 C12 -77.6(8)
C1' Rh C11 C12 -130.1(6)
C5 Rh C11 C12 -180.0(5)
C4 Rh C11 C12 167.0(9)
B1 Rh C11 C12 -149.9(6)
C3 Rh C11 C12 -71.8(12)
C1 Rh C11 C12 -113.8(6)
C10 C11 C12 C13 86.0(9)
Rh C11 C12 C13 5.1(8)
C11 C12 C13 C6 -22.6(9)
C7 C6 C13 C12 -54.0(9)
Rh C6 C13 C12 29.5(8)
